data_4348380
loop_
_publ_author_name
'Lanchas, M\'onica'
'Arcediano, Sandra'
'Beobide, Garikoitz'
'Castillo, Oscar'
'Luque, Antonio'
'P\'erez-Y\'a\~nez, Sonia'

_publ_section_title
;
 Towards multicomponent MOFs via solvent-free synthesis under conventional
 oven and microwave assisted heating
;
_journal_issue 5
_journal_name_full 'Inorganic Chemistry Frontiers'
_journal_page_first 425
_journal_paper_doi 10.1039/C4QI00208C
_journal_volume 2
_journal_year 2015
_chemical_compound_source 'synthesis as described'
_chemical_formula_moiety 'C18 H22 N10 Ni2 O4'
_chemical_formula_structural 'C18 H22 N10 Ni2 O4'
_chemical_formula_sum 'C18 H22 N10 Ni2 O4'
_chemical_formula_weight 559.87
_chemical_name_systematic
;
poly-[(mu3-adeninato-k3-N3:N7:N9)(mu-butanoato-k2-O,O')nickel(II)]
;
_space_group_IT_number 88
_space_group_name_Hall '-I 4ad'
_space_group_name_H-M_alt 'I 41/a :2'
_symmetry_cell_setting tetragonal
_symmetry_Int_Tables_number 88
_symmetry_space_group_name_Hall '-I 4ad'
_symmetry_space_group_name_H-M 'I 41/a :2'
_atom_sites_solution_hydrogens geom
_atom_sites_solution_primary direct
_atom_sites_solution_secondary difmap
_audit_creation_method SHELXL97
_audit_update_record
;
2014-11-21 deposited with the CCDC.
2015-02-11 downloaded from the CCDC.
;
_cell_angle_alpha 90
_cell_angle_beta 90
_cell_angle_gamma 90
_cell_formula_units_Z 8
_cell_length_a 15.1973(5)
_cell_length_b 15.1973(5)
_cell_length_c 22.1529(8)
_cell_measurement_reflns_used 17967
_cell_measurement_temperature 100(2)
_cell_measurement_theta_max 64.988
_cell_measurement_theta_min 3.527
_cell_volume 5116.4(3)
_computing_cell_refinement 'CrysAlis CCD (Oxford Diffraction, 2003)'
_computing_data_collection 'CrysAlis CCD (Oxford Diffraction, 2003)'
_computing_data_reduction 'CrysAlis RED (Oxford Diffraction, 2003)'
_computing_molecular_graphics 'Ortep-3 (Farrugia, 1997)'
_computing_publication_material 'WinGX (Farrugia, 1999)'
_computing_structure_refinement 'SHELXL-97 (Sheldrick, 1997)'
_computing_structure_solution 'Sir92 (Altomare et al., 1993)'
_diffrn_ambient_temperature 100(2)
_diffrn_measured_fraction_theta_full 0.936
_diffrn_measured_fraction_theta_max 1.000
_diffrn_measurement_device_type 'SuperNova, Single source at offset), Atlas'
_diffrn_measurement_method \w
_diffrn_radiation_monochromator mirror
_diffrn_radiation_source 'SuperNova (Cu) X-ray Source'
_diffrn_radiation_type CuK\a
_diffrn_radiation_wavelength 1.54184
_diffrn_reflns_av_R_equivalents 0.0668
_diffrn_reflns_av_unetI/netI 0.0364
_diffrn_reflns_limit_h_max 12
_diffrn_reflns_limit_h_min -17
_diffrn_reflns_limit_k_max 17
_diffrn_reflns_limit_k_min -17
_diffrn_reflns_limit_l_max 25
_diffrn_reflns_limit_l_min -25
_diffrn_reflns_number 17967
_diffrn_reflns_theta_full 67.684
_diffrn_reflns_theta_max 64.988
_diffrn_reflns_theta_min 3.527
_diffrn_standards_decay_% 0
_diffrn_standards_interval_count 0
_diffrn_standards_interval_time 0
_diffrn_standards_number 0
_exptl_absorpt_coefficient_mu 2.204
_exptl_absorpt_correction_T_max 0.854
_exptl_absorpt_correction_T_min 0.797
_exptl_absorpt_correction_type analytical
_exptl_absorpt_process_details
;
CrysAlis RED, Oxford Diffraction Ltd.,
Version 1.170.32 (release 06.06.2003 CrysAlis170 VC++)
(compiled Jun  6 2003,13:53:32)
Analytical numeric absorption correction using a multifaceted crystal
model based on expressions derived by R.C. Clark & J.S. Reid.
;
_exptl_crystal_colour green
_exptl_crystal_density_diffrn 1.454
_exptl_crystal_description octahedral
_exptl_crystal_F_000 2304
_exptl_crystal_size_max 0.10
_exptl_crystal_size_mid 0.07
_exptl_crystal_size_min 0.04
_refine_diff_density_max 1.469
_refine_diff_density_min -0.731
_refine_diff_density_rms 0.150
_refine_ls_extinction_method none
_refine_ls_goodness_of_fit_ref 1.064
_refine_ls_hydrogen_treatment constr
_refine_ls_matrix_type full
_refine_ls_number_parameters 155
_refine_ls_number_reflns 2175
_refine_ls_number_restraints 0
_refine_ls_restrained_S_all 1.064
_refine_ls_R_factor_all 0.1204
_refine_ls_R_factor_gt 0.1155
_refine_ls_shift/su_max 0.000
_refine_ls_shift/su_mean 0.000
_refine_ls_structure_factor_coef Fsqd
_refine_ls_weighting_details 'w=1/[\s^2^(Fo^2^)+(0.0861P)^2^+173.2770P] where P=(Fo^2^+2Fc^2^)/3'
_refine_ls_weighting_scheme calc
_refine_ls_wR_factor_gt 0.2708
_refine_ls_wR_factor_ref 0.2740
_reflns_number_gt 1990
_reflns_number_total 2175
_reflns_threshold_expression >2sigma(I)
_cod_data_source_file c4qi00208c2.cif
_cod_data_source_block compound-1_Ni@But
_cod_original_cell_volume 5116.4(4)
_cod_original_sg_symbol_H-M I41/a
_cod_database_code 4348380
_platon_squeeze_void_probe_radius 1.20

loop_
_symmetry_equiv_pos_as_xyz
'x, y, z'
'-x, -y+1/2, z'
'-y+3/4, x+1/4, z+1/4'
'y+1/4, -x+1/4, z+1/4'
'x+1/2, y+1/2, z+1/2'
'-x+1/2, -y+1, z+1/2'
'-y+5/4, x+3/4, z+3/4'
'y+3/4, -x+3/4, z+3/4'
'-x, -y, -z'
'x, y-1/2, -z'
'y-3/4, -x-1/4, -z-1/4'
'-y-1/4, x-1/4, -z-1/4'
'-x+1/2, -y+1/2, -z+1/2'
'x+1/2, y, -z+1/2'
'y-1/4, -x+1/4, -z+1/4'
'-y+1/4, x+1/4, -z+1/4'

loop_
_atom_site_label
_atom_site_type_symbol
_atom_site_fract_x
_atom_site_fract_y
_atom_site_fract_z
_atom_site_U_iso_or_equiv
_atom_site_adp_type
_atom_site_occupancy
_atom_site_site_symmetry_order
_atom_site_calc_flag
_atom_site_refinement_flags_posn
_atom_site_refinement_flags_adp
Ni1 Ni 0.96096(9) 0.01341(10) 0.05785(6) 0.0311(5) Uani 1 1 d . .
N11 N 0.8800(7) -0.0342(6) 0.2846(4) 0.056(2) Uani 1 1 d . .
C12 C 0.8343(7) 0.0325(7) 0.3064(4) 0.047(2) Uani 1 1 d . .
H12 H 0.8183 0.0288 0.3468 0.056 Uiso 1 1 calc R U
N13 N 0.8079(5) 0.1060(5) 0.2763(3) 0.0317(16) Uani 1 1 d . .
C14 C 0.8368(5) 0.1070(5) 0.2179(3) 0.0227(16) Uani 1 1 d . .
C15 C 0.8834(5) 0.0373(5) 0.1900(3) 0.0263(17) Uani 1 1 d . .
C16 C 0.9048(8) -0.0344(7) 0.2255(5) 0.054(3) Uani 1 1 d . .
N16 N 0.9501(10) -0.1037(7) 0.2046(5) 0.096(5) Uani 1 1 d . .
H01A H 0.9628 -0.1466 0.2283 0.116 Uiso 1 1 calc R U
H01B H 0.9664 -0.1052 0.1674 0.116 Uiso 1 1 calc R U
N17 N 0.9011(4) 0.0639(4) 0.1320(3) 0.0238(14) Uani 1 1 d . .
C18 C 0.8668(6) 0.1430(6) 0.1288(4) 0.040(2) Uani 1 1 d . .
H18 H 0.8692 0.1764 0.0937 0.048 Uiso 1 1 calc R U
N19 N 0.8283(4) 0.1729(4) 0.1791(3) 0.0272(15) Uani 1 1 d . .
O1 O 0.9235(5) 0.1098(5) -0.0001(3) 0.0460(17) Uani 1 1 d . .
O2 O 0.9832(4) 0.0982(4) -0.0892(3) 0.0441(17) Uani 1 1 d . .
C1 C 0.9330(5) 0.1334(5) -0.0531(4) 0.0254(17) Uani 1 1 d . .
C2 C 0.8766(7) 0.2073(6) -0.0766(6) 0.056(3) Uani 1 1 d . .
H2A H 0.9133 0.2505 -0.0968 0.067 Uiso 1 1 calc R U
H2B H 0.8470 0.2361 -0.0433 0.067 Uiso 1 1 calc R U
C3 C 0.8039(11) 0.1689(11) -0.1240(12) 0.140(10) Uani 1 1 d . .
H31 H 0.8287 0.1252 -0.1510 0.168 Uiso 1 1 calc R U
H32 H 0.7760 0.2152 -0.1472 0.168 Uiso 1 1 calc R U
C4 C 0.7318(15) 0.1220(12) -0.0707(10) 0.135(9) Uani 1 1 d . .
H41 H 0.7136 0.0649 -0.0844 0.202 Uiso 1 1 calc R U
H42 H 0.6812 0.1591 -0.0660 0.202 Uiso 1 1 calc R U
H43 H 0.7615 0.1164 -0.0326 0.202 Uiso 1 1 calc R U

loop_
_atom_site_aniso_label
_atom_site_aniso_U_11
_atom_site_aniso_U_22
_atom_site_aniso_U_33
_atom_site_aniso_U_23
_atom_site_aniso_U_13
_atom_site_aniso_U_12
Ni1 0.0257(8) 0.0457(9) 0.0220(8) -0.0180(6) 0.0091(5) -0.0085(6)
N11 0.079(7) 0.044(5) 0.045(5) 0.008(4) 0.015(5) 0.004(5)
C12 0.063(7) 0.047(6) 0.031(5) 0.003(4) 0.005(5) -0.004(5)
N13 0.041(4) 0.029(4) 0.026(4) 0.009(3) 0.008(3) 0.009(3)
C14 0.013(3) 0.035(4) 0.021(4) -0.006(3) 0.001(3) -0.002(3)
C15 0.022(4) 0.036(4) 0.021(4) 0.000(3) 0.001(3) 0.004(3)
C16 0.078(8) 0.046(6) 0.039(6) -0.001(5) 0.019(5) 0.017(5)
N16 0.177(14) 0.054(6) 0.058(7) 0.010(5) 0.047(8) 0.053(8)
N17 0.026(3) 0.031(4) 0.014(3) -0.002(3) 0.006(3) 0.001(3)
C18 0.048(5) 0.041(5) 0.030(5) 0.007(4) 0.022(4) 0.004(4)
N19 0.031(4) 0.031(4) 0.020(3) 0.002(3) 0.011(3) 0.006(3)
O1 0.051(4) 0.056(4) 0.031(3) 0.011(3) -0.007(3) -0.020(3)
O2 0.033(3) 0.041(4) 0.058(4) -0.021(3) 0.013(3) 0.001(3)
C1 0.027(4) 0.014(4) 0.035(5) 0.000(3) 0.003(3) -0.008(3)
C2 0.038(5) 0.018(4) 0.110(10) 0.016(5) -0.014(6) 0.001(4)
C3 0.066(10) 0.078(11) 0.28(3) 0.092(15) -0.034(14) 0.002(8)
C4 0.16(2) 0.068(11) 0.17(2) -0.021(13) -0.053(17) 0.022(12)

loop_
_atom_type_symbol
_atom_type_description
_atom_type_scat_dispersion_real
_atom_type_scat_dispersion_imag
_atom_type_scat_source
C C 0.0181 0.0091 'International Tables Vol C Tables 4.2.6.8 and 6.1.1.4'
H H 0.0000 0.0000 'International Tables Vol C Tables 4.2.6.8 and 6.1.1.4'
N N 0.0311 0.0180 'International Tables Vol C Tables 4.2.6.8 and 6.1.1.4'
O O 0.0492 0.0322 'International Tables Vol C Tables 4.2.6.8 and 6.1.1.4'
Ni Ni -3.0029 0.5091 'International Tables Vol C Tables 4.2.6.8 and 6.1.1.4'

loop_
_geom_angle_atom_site_label_1
_geom_angle_atom_site_label_2
_geom_angle_atom_site_label_3
_geom_angle
_geom_angle_site_symmetry_1
_geom_angle_site_symmetry_3
O2 Ni1 N17 103.2(3) 9_755 .
O2 Ni1 O1 160.3(3) 9_755 .
N17 Ni1 O1 96.5(3) . .
O2 Ni1 N19 89.7(3) 9_755 16_645
N17 Ni1 N19 95.2(3) . 16_645
O1 Ni1 N19 89.0(3) . 16_645
O2 Ni1 N13 90.0(3) 9_755 8_554
N17 Ni1 N13 97.3(3) . 8_554
O1 Ni1 N13 87.0(3) . 8_554
N19 Ni1 N13 167.3(3) 16_645 8_554
O2 Ni1 Ni1 90.8(2) 9_755 9_755
N17 Ni1 Ni1 165.4(2) . 9_755
O1 Ni1 Ni1 69.6(2) . 9_755
N19 Ni1 Ni1 80.62(18) 16_645 9_755
N13 Ni1 Ni1 86.68(19) 8_554 9_755
C12 N11 C16 119.9(9) . .
N11 C12 N13 127.3(9) . .
N11 C12 H12 116.3 . .
N13 C12 H12 116.3 . .
C12 N13 C14 112.2(7) . .
C12 N13 Ni1 128.9(6) . 3_545
C14 N13 Ni1 118.9(5) . 3_545
N19 C14 N13 126.2(7) . .
N19 C14 C15 109.3(6) . .
N13 C14 C15 124.5(7) . .
N17 C15 C16 135.9(8) . .
N17 C15 C14 106.7(7) . .
C16 C15 C14 117.3(7) . .
N16 C16 N11 118.4(10) . .
N16 C16 C15 122.9(9) . .
N11 C16 C15 118.7(9) . .
C16 N16 H01A 120.0 . .
C16 N16 H01B 120.0 . .
H01A N16 H01B 120.0 . .
C18 N17 C15 104.0(7) . .
C18 N17 Ni1 118.8(5) . .
C15 N17 Ni1 137.2(6) . .
N17 C18 N19 116.1(8) . .
N17 C18 H18 121.9 . .
N19 C18 H18 121.9 . .
C14 N19 C18 104.0(7) . .
C14 N19 Ni1 127.4(5) . 15_665
C18 N19 Ni1 128.5(6) . 15_665
C1 O1 Ni1 141.0(7) . .
C1 O2 Ni1 113.8(6) . 9_755
O2 C1 O1 124.4(8) . .
O2 C1 C2 117.0(9) . .
O1 C1 C2 118.6(9) . .
C1 C2 C3 109.9(9) . .
C1 C2 H2A 109.7 . .
C3 C2 H2A 109.7 . .
C1 C2 H2B 109.7 . .
C3 C2 H2B 109.7 . .
H2A C2 H2B 108.2 . .
C2 C3 C4 97.8(16) . .
C2 C3 H31 112.2 . .
C4 C3 H31 112.2 . .
C2 C3 H32 112.2 . .
C4 C3 H32 112.2 . .
H31 C3 H32 109.8 . .
C3 C4 H41 109.5 . .
C3 C4 H42 109.5 . .
H41 C4 H42 109.5 . .
C3 C4 H43 109.5 . .
H41 C4 H43 109.5 . .
H42 C4 H43 109.5 . .

loop_
_geom_bond_atom_site_label_1
_geom_bond_atom_site_label_2
_geom_bond_distance
_geom_bond_site_symmetry_2
Ni1 O2 2.020(7) 9_755
Ni1 N17 2.028(6) .
Ni1 O1 2.030(7) .
Ni1 N19 2.043(7) 16_645
Ni1 N13 2.051(7) 8_554
Ni1 Ni1 2.854(3) 9_755
N11 C12 1.319(14) .
N11 C16 1.363(13) .
C12 N13 1.361(12) .
C12 H12 0.9300 .
N13 C14 1.367(10) .
N13 Ni1 2.051(7) 3_545
C14 N19 1.326(10) .
C14 C15 1.416(11) .
C15 N17 1.373(10) .
C15 C16 1.383(13) .
C16 N16 1.340(14) .
N16 H01A 0.8600 .
N16 H01B 0.8600 .
N17 C18 1.312(11) .
C18 N19 1.337(11) .
C18 H18 0.9300 .
N19 Ni1 2.043(7) 15_665
O1 C1 1.236(10) .
O2 C1 1.227(10) .
O2 Ni1 2.020(7) 9_755
C1 C2 1.506(12) .
C2 C3 1.63(2) .
C2 H2A 0.9700 .
C2 H2B 0.9700 .
C3 C4 1.76(3) .
C3 H31 0.9700 .
C3 H32 0.9700 .
C4 H41 0.9600 .
C4 H42 0.9600 .
C4 H43 0.9600 .

loop_
_platon_squeeze_void_nr
_platon_squeeze_void_average_x
_platon_squeeze_void_average_y
_platon_squeeze_void_average_z
_platon_squeeze_void_volume
_platon_squeeze_void_count_electrons
_platon_squeeze_void_content
1 -0.052 -0.009 0.492 781 240 ' '
